data_1556055
loop_
_publ_author_name
'Li, Dan'
'Wang, Kezhou'
'Wang, Linqing'
'Wang, Yuan'
'Wang, Pengxin'
'Liu, Xin'
'Yang, Dongxu'
'Wang, Rui'

_publ_section_title
;
 Magnesium Catalysis Mediated Tetrazoles in Desymmetrization Reaction of
 Aziridines.
;
_journal_issue 12
_journal_name_full 'Organic letters'
_journal_page_first 3211
_journal_page_last 3214
_journal_paper_doi 10.1021/acs.orglett.7b01333
_journal_volume 19
_journal_year 2017
_chemical_absolute_configuration ad
_chemical_formula_moiety 'C19 H19 Cl N6 O'
_chemical_formula_sum 'C19 H19 Cl N6 O'
_chemical_formula_weight 382.85
_space_group_crystal_system monoclinic
_space_group_IT_number 5
_space_group_name_Hall 'C 2y'
_space_group_name_H-M_alt 'C 1 2 1'
_atom_sites_solution_hydrogens geom
_atom_sites_solution_primary iterative
_atom_sites_solution_secondary difmap
_audit_creation_date 2017-03-08
_audit_creation_method
;
Olex2 1.2
(compiled 2017.02.23 svn.r3390 for OlexSys, GUI svn.r5320)
;
_cell_angle_alpha 90.00
_cell_angle_beta 101.493(4)
_cell_angle_gamma 90.00
_cell_formula_units_Z 4
_cell_length_a 20.4899(8)
_cell_length_b 9.7314(5)
_cell_length_c 10.0601(5)
_cell_measurement_reflns_used 1300
_cell_measurement_temperature 291.17(10)
_cell_measurement_theta_max 26.2960
_cell_measurement_theta_min 3.7890
_cell_volume 1965.72(16)
_computing_cell_refinement
;
CrysAlisPro, Agilent Technologies,
Version 1.171.37.33 (release 27-03-2014 CrysAlis171 .NET)
(compiled Mar 27 2014,17:12:48)
;
_computing_data_collection
;
CrysAlisPro, Agilent Technologies,
Version 1.171.37.33 (release 27-03-2014 CrysAlis171 .NET)
(compiled Mar 27 2014,17:12:48)
;
_computing_data_reduction
;
CrysAlisPro, Agilent Technologies,
Version 1.171.37.33 (release 27-03-2014 CrysAlis171 .NET)
(compiled Mar 27 2014,17:12:48)
;
_computing_molecular_graphics 'Olex2 (Dolomanov et al., 2009)'
_computing_publication_material 'Olex2 (Dolomanov et al., 2009)'
_computing_structure_refinement 'ShelXL (Sheldrick, 2015)'
_computing_structure_solution
;
Superflip (Palatinus & Chapuis, 2007;Palatinus & van der Lee, 2008;
Palatinus et al., 2012)
;
_diffrn_ambient_environment air
_diffrn_ambient_temperature 291.17(10)
_diffrn_detector 'CCD plate'
_diffrn_detector_area_resol_mean 16.0733
_diffrn_detector_type Eos
_diffrn_measured_fraction_theta_full 0.996
_diffrn_measured_fraction_theta_max 0.996
_diffrn_measurement_details
;
#__ type_ start__ end____ width___ exp.time_
  1 omega    5.00   74.00   1.0000    5.0000
omega____ theta____ kappa____ phi______ frames
    -       22.7867   57.0000   90.0000 69

#__ type_ start__ end____ width___ exp.time_
  2 omega   36.00   83.00   1.0000    5.0000
omega____ theta____ kappa____ phi______ frames
    -       22.7867  178.0000  -60.0000 47

#__ type_ start__ end____ width___ exp.time_
  3 omega  -48.00   -3.00   1.0000    5.0000
omega____ theta____ kappa____ phi______ frames
    -       22.7867  -57.0000    0.0000 45

#__ type_ start__ end____ width___ exp.time_
  4 omega  -33.00   56.00   1.0000    5.0000
omega____ theta____ kappa____ phi______ frames
    -       22.7867  -77.0000  -90.0000 89
;
_diffrn_measurement_device 'four-circle diffractometer'
_diffrn_measurement_device_type 'SuperNova, Dual, Cu at zero, Eos'
_diffrn_measurement_method '\w scans'
_diffrn_orient_matrix_UB_11 0.0104410000
_diffrn_orient_matrix_UB_12 -0.0104153000
_diffrn_orient_matrix_UB_13 0.0707285000
_diffrn_orient_matrix_UB_21 0.0171526000
_diffrn_orient_matrix_UB_22 0.0638055000
_diffrn_orient_matrix_UB_23 0.0054866000
_diffrn_orient_matrix_UB_31 -0.0290824000
_diffrn_orient_matrix_UB_32 0.0338388000
_diffrn_orient_matrix_UB_33 0.0112643000
_diffrn_radiation_monochromator mirror
_diffrn_radiation_probe x-ray
_diffrn_radiation_type MoK\a
_diffrn_radiation_wavelength 0.71073
_diffrn_reflns_av_R_equivalents 0.0253
_diffrn_reflns_av_unetI/netI 0.0438
_diffrn_reflns_limit_h_max 20
_diffrn_reflns_limit_h_min -25
_diffrn_reflns_limit_k_max 7
_diffrn_reflns_limit_k_min -12
_diffrn_reflns_limit_l_max 12
_diffrn_reflns_limit_l_min -11
_diffrn_reflns_number 4192
_diffrn_reflns_theta_full 26.02
_diffrn_reflns_theta_max 26.02
_diffrn_reflns_theta_min 3.69
_diffrn_source 'SuperNova (Mo) X-ray Source'
_exptl_absorpt_coefficient_mu 0.215
_exptl_absorpt_correction_T_max 1.00000
_exptl_absorpt_correction_T_min 0.75665
_exptl_absorpt_correction_type multi-scan
_exptl_absorpt_process_details
;
CrysAlisPro, Agilent Technologies,
Version 1.171.37.33 (release 27-03-2014 CrysAlis171 .NET)
(compiled Mar 27 2014,17:12:48)
Empirical absorption correction using spherical harmonics,
 implemented in SCALE3 ABSPACK scaling algorithm.
;
_exptl_crystal_colour 'clear light colourless'
_exptl_crystal_colour_lustre clear
_exptl_crystal_colour_modifier light
_exptl_crystal_colour_primary colourless
_exptl_crystal_density_diffrn 1.294
_exptl_crystal_density_method 'not measured'
_exptl_crystal_description block
_exptl_crystal_F_000 800
_exptl_crystal_size_max 0.21
_exptl_crystal_size_mid 0.15
_exptl_crystal_size_min 0.14
_refine_diff_density_max 0.269
_refine_diff_density_min -0.431
_refine_diff_density_rms 0.046
_refine_ls_abs_structure_details 'Flack H D (1983), Acta Cryst. A39, 876-881'
_refine_ls_abs_structure_Flack -0.14(11)
_refine_ls_extinction_method none
_refine_ls_goodness_of_fit_ref 1.043
_refine_ls_hydrogen_treatment constr
_refine_ls_matrix_type full
_refine_ls_number_parameters 244
_refine_ls_number_reflns 2845
_refine_ls_number_restraints 1
_refine_ls_restrained_S_all 1.043
_refine_ls_R_factor_all 0.0610
_refine_ls_R_factor_gt 0.0488
_refine_ls_shift/su_max 0.000
_refine_ls_shift/su_mean 0.000
_refine_ls_structure_factor_coef Fsqd
_refine_ls_weighting_details 'calc w=1/[\s^2^(Fo^2^)+(0.0515P)^2^+0.7128P] where P=(Fo^2^+2Fc^2^)/3'
_refine_ls_weighting_scheme calc
_refine_ls_wR_factor_gt 0.1097
_refine_ls_wR_factor_ref 0.1229
_reflns_number_gt 2344
_reflns_number_total 2845
_reflns_threshold_expression >2sigma(I)
_cod_data_source_file ol7b01333_si_002.cif
_cod_data_source_block ydx_4_0306
_cod_database_code 1556055
_chemical_oxdiff_formula 'C H N O Cl'
_reflns_odcompleteness_completeness 99.58
_reflns_odcompleteness_iscentric 1
_reflns_odcompleteness_theta 26.32
_olex2_refinement_description
;
1. Fixed Uiso
 At 1.2 times of:
  All C(H) groups, All C(H,H) groups, All N(H) groups
2.a Ternary CH refined with riding coordinates:
 C7(H7), C12(H12)
2.b Secondary CH2 refined with riding coordinates:
 C8(H8A,H8B), C9(H9A,H9B), C10(H10A,H10B), C11(H11A,H11B)
2.c Aromatic/amide H refined with riding coordinates:
 N2(H2), C2(H2A), C3(H3), C4(H4), C15(H15), C16(H16), C17(H17), C18(H18),
 C19(H19)
;
_olex2_date_sample_data_collection 2017-03-08
_olex2_submission_special_instructions 'No special instructions were received'

loop_
_space_group_symop_id
_space_group_symop_operation_xyz
1 'x, y, z'
2 '-x, y, -z'
3 'x+1/2, y+1/2, z'
4 '-x+1/2, y+1/2, -z'

loop_
_atom_site_label
_atom_site_type_symbol
_atom_site_fract_x
_atom_site_fract_y
_atom_site_fract_z
_atom_site_U_iso_or_equiv
_atom_site_adp_type
_atom_site_occupancy
_atom_site_calc_flag
_atom_site_refinement_flags_posn
Cl1 Cl 0.41777(5) 0.28117(16) 0.07917(15) 0.1098(6) Uani 1 d .
O1 O 0.34187(12) 0.7269(3) 0.4521(3) 0.0714(8) Uani 1 d .
N1 N 0.38096(12) 0.4695(3) 0.2332(3) 0.0567(8) Uani 1 d .
N2 N 0.27593(11) 0.5696(3) 0.3248(3) 0.0509(7) Uani 1 d .
H2 H 0.2759 0.4999 0.2723 0.061 Uiso 1 calc R
N3 N 0.24766(12) 0.5453(3) 0.5997(3) 0.0493(7) Uani 1 d .
N4 N 0.30185(13) 0.4697(3) 0.6314(3) 0.0565(8) Uani 1 d .
N5 N 0.33681(13) 0.5257(3) 0.7441(3) 0.0565(8) Uani 1 d .
N6 N 0.24482(13) 0.6488(3) 0.6829(3) 0.0520(7) Uani 1 d .
C1 C 0.43214(16) 0.4230(4) 0.1857(4) 0.0608(10) Uani 1 d .
C2 C 0.49581(15) 0.4784(5) 0.2152(4) 0.0607(10) Uani 1 d .
H2A H 0.5305 0.4403 0.1803 0.073 Uiso 1 calc R
C3 C 0.50541(15) 0.5908(5) 0.2976(4) 0.0615(10) Uani 1 d .
H3 H 0.5471 0.6319 0.3200 0.074 Uiso 1 calc R
C4 C 0.45196(15) 0.6433(4) 0.3479(3) 0.0555(9) Uani 1 d .
H4 H 0.4572 0.7207 0.4033 0.067 Uiso 1 calc R
C5 C 0.39162(14) 0.5790(4) 0.3144(3) 0.0466(8) Uani 1 d .
C6 C 0.33368(16) 0.6333(4) 0.3699(3) 0.0510(8) Uani 1 d .
C7 C 0.21303(14) 0.6105(4) 0.3588(3) 0.0470(8) Uani 1 d .
H7 H 0.2160 0.7070 0.3872 0.056 Uiso 1 calc R
C8 C 0.15804(16) 0.5957(5) 0.2337(3) 0.0640(11) Uani 1 d .
H8A H 0.1585 0.5028 0.1991 0.077 Uiso 1 calc R
H8B H 0.1668 0.6579 0.1639 0.077 Uiso 1 calc R
C9 C 0.08926(17) 0.6263(6) 0.2624(4) 0.0750(12) Uani 1 d .
H9A H 0.0871 0.7214 0.2901 0.090 Uiso 1 calc R
H9B H 0.0557 0.6124 0.1807 0.090 Uiso 1 calc R
C10 C 0.07560(16) 0.5327(6) 0.3733(4) 0.0789(13) Uani 1 d .
H10A H 0.0760 0.4378 0.3438 0.095 Uiso 1 calc R
H10B H 0.0318 0.5524 0.3916 0.095 Uiso 1 calc R
C11 C 0.12834(15) 0.5530(5) 0.5027(4) 0.0687(12) Uani 1 d .
H11A H 0.1268 0.6469 0.5342 0.082 Uiso 1 calc R
H11B H 0.1192 0.4922 0.5732 0.082 Uiso 1 calc R
C12 C 0.19718(14) 0.5223(4) 0.4745(3) 0.0505(8) Uani 1 d .
H12 H 0.1987 0.4254 0.4488 0.061 Uiso 1 calc R
C13 C 0.30142(15) 0.6331(4) 0.7734(3) 0.0491(8) Uani 1 d .
C14 C 0.32143(16) 0.7241(4) 0.8907(3) 0.0529(9) Uani 1 d .
C15 C 0.2725(2) 0.7933(5) 0.9420(4) 0.0752(11) Uani 1 d .
H15 H 0.2278 0.7791 0.9040 0.090 Uiso 1 calc R
C16 C 0.2901(3) 0.8829(6) 1.0491(5) 0.0977(17) Uani 1 d .
H16 H 0.2572 0.9290 1.0831 0.117 Uiso 1 calc R
C17 C 0.3556(3) 0.9048(6) 1.1060(4) 0.1001(18) Uani 1 d .
H17 H 0.3672 0.9657 1.1782 0.120 Uiso 1 calc R
C18 C 0.4047(3) 0.8360(6) 1.0558(4) 0.0862(15) Uani 1 d .
H18 H 0.4494 0.8510 1.0939 0.103 Uiso 1 calc R
C19 C 0.38749(19) 0.7454(5) 0.9493(4) 0.0686(11) Uani 1 d .
H19 H 0.4206 0.6983 0.9167 0.082 Uiso 1 calc R

loop_
_atom_site_aniso_label
_atom_site_aniso_U_11
_atom_site_aniso_U_22
_atom_site_aniso_U_33
_atom_site_aniso_U_23
_atom_site_aniso_U_13
_atom_site_aniso_U_12
Cl1 0.0666(6) 0.1257(12) 0.1420(11) -0.0802(10) 0.0327(6) -0.0063(7)
O1 0.0618(14) 0.0597(18) 0.0974(19) -0.0332(16) 0.0271(13) -0.0076(13)
N1 0.0424(13) 0.066(2) 0.0647(18) -0.0147(17) 0.0177(12) -0.0005(14)
N2 0.0445(14) 0.0501(19) 0.0607(16) -0.0113(15) 0.0171(11) -0.0027(13)
N3 0.0436(13) 0.0447(18) 0.0615(16) 0.0083(14) 0.0154(11) 0.0089(13)
N4 0.0436(14) 0.0469(18) 0.078(2) 0.0012(16) 0.0108(13) 0.0065(14)
N5 0.0450(14) 0.0512(19) 0.0730(19) 0.0021(16) 0.0114(13) 0.0076(14)
N6 0.0494(15) 0.0531(19) 0.0562(16) 0.0081(15) 0.0168(12) 0.0150(14)
C1 0.0483(18) 0.072(3) 0.064(2) -0.018(2) 0.0154(15) 0.0019(18)
C2 0.0445(17) 0.078(3) 0.063(2) -0.004(2) 0.0185(15) 0.0045(19)
C3 0.0368(16) 0.076(3) 0.073(2) -0.002(2) 0.0119(15) -0.0060(17)
C4 0.0483(17) 0.056(2) 0.0602(19) -0.0035(18) 0.0075(14) -0.0039(17)
C5 0.0425(15) 0.053(2) 0.0459(16) -0.0033(16) 0.0116(12) -0.0010(15)
C6 0.0509(18) 0.048(2) 0.0574(19) -0.0034(19) 0.0184(14) -0.0028(16)
C7 0.0442(15) 0.040(2) 0.0586(18) 0.0011(16) 0.0156(13) 0.0051(15)
C8 0.0529(19) 0.080(3) 0.059(2) 0.009(2) 0.0101(15) 0.0033(19)
C9 0.0525(19) 0.095(4) 0.075(2) 0.020(3) 0.0062(17) 0.012(2)
C10 0.0412(17) 0.114(4) 0.081(3) 0.015(3) 0.0114(16) 0.001(2)
C11 0.0445(17) 0.096(3) 0.070(2) 0.019(2) 0.0224(15) 0.005(2)
C12 0.0428(15) 0.053(2) 0.0563(18) 0.0014(17) 0.0108(13) 0.0012(15)
C13 0.0466(16) 0.050(2) 0.0541(18) 0.0085(17) 0.0193(14) 0.0049(16)
C14 0.0599(19) 0.057(2) 0.0460(17) 0.0102(17) 0.0207(14) 0.0102(18)
C15 0.082(2) 0.077(3) 0.075(3) 0.001(3) 0.036(2) 0.012(3)
C16 0.126(4) 0.101(4) 0.077(3) -0.010(3) 0.048(3) 0.022(4)
C17 0.153(5) 0.104(5) 0.045(2) -0.011(3) 0.026(3) 0.011(4)
C18 0.107(3) 0.094(4) 0.050(2) -0.001(2) -0.002(2) 0.004(3)
C19 0.073(2) 0.077(3) 0.055(2) 0.003(2) 0.0117(17) 0.017(2)

loop_
_atom_type_symbol
_atom_type_description
_atom_type_scat_dispersion_real
_atom_type_scat_dispersion_imag
_atom_type_scat_source
C C 0.0033 0.0016 'International Tables Vol C Tables 4.2.6.8 and 6.1.1.4'
H H 0.0000 0.0000 'International Tables Vol C Tables 4.2.6.8 and 6.1.1.4'
Cl Cl 0.1484 0.1585 'International Tables Vol C Tables 4.2.6.8 and 6.1.1.4'
N N 0.0061 0.0033 'International Tables Vol C Tables 4.2.6.8 and 6.1.1.4'
O O 0.0106 0.0060 'International Tables Vol C Tables 4.2.6.8 and 6.1.1.4'

loop_
_geom_angle_atom_site_label_1
_geom_angle_atom_site_label_2
_geom_angle_atom_site_label_3
_geom_angle
C1 N1 C5 116.8(3)
C6 N2 H2 117.9
C6 N2 C7 124.2(3)
C7 N2 H2 117.9
N4 N3 N6 114.5(3)
N4 N3 C12 122.3(3)
N6 N3 C12 123.0(3)
N3 N4 N5 105.2(3)
N4 N5 C13 106.5(3)
N3 N6 C13 101.7(3)
N1 C1 Cl1 116.6(3)
N1 C1 C2 124.9(4)
C2 C1 Cl1 118.5(3)
C1 C2 H2A 121.4
C3 C2 C1 117.2(3)
C3 C2 H2A 121.4
C2 C3 H3 120.4
C2 C3 C4 119.2(3)
C4 C3 H3 120.4
C3 C4 H4 120.6
C5 C4 C3 118.7(4)
C5 C4 H4 120.6
N1 C5 C4 123.1(3)
N1 C5 C6 117.5(3)
C4 C5 C6 119.3(3)
O1 C6 N2 124.8(3)
O1 C6 C5 120.1(3)
N2 C6 C5 115.0(3)
N2 C7 H7 109.0
N2 C7 C8 109.0(3)
N2 C7 C12 110.9(3)
C8 C7 H7 109.0
C8 C7 C12 110.0(3)
C12 C7 H7 109.0
C7 C8 H8A 109.1
C7 C8 H8B 109.1
C7 C8 C9 112.7(3)
H8A C8 H8B 107.8
C9 C8 H8A 109.1
C9 C8 H8B 109.1
C8 C9 H9A 109.7
C8 C9 H9B 109.7
H9A C9 H9B 108.2
C10 C9 C8 109.7(3)
C10 C9 H9A 109.7
C10 C9 H9B 109.7
C9 C10 H10A 109.6
C9 C10 H10B 109.6
C9 C10 C11 110.3(3)
H10A C10 H10B 108.1
C11 C10 H10A 109.6
C11 C10 H10B 109.6
C10 C11 H11A 109.7
C10 C11 H11B 109.7
H11A C11 H11B 108.2
C12 C11 C10 109.8(3)
C12 C11 H11A 109.7
C12 C11 H11B 109.7
N3 C12 C7 110.1(3)
N3 C12 C11 109.1(3)
N3 C12 H12 108.5
C7 C12 H12 108.5
C11 C12 C7 112.1(3)
C11 C12 H12 108.5
N5 C13 C14 124.9(3)
N6 C13 N5 112.0(3)
N6 C13 C14 123.1(3)
C15 C14 C13 119.0(3)
C19 C14 C13 121.8(3)
C19 C14 C15 119.2(4)
C14 C15 H15 120.0
C16 C15 C14 120.0(4)
C16 C15 H15 120.0
C15 C16 H16 119.7
C17 C16 C15 120.6(5)
C17 C16 H16 119.7
C16 C17 H17 120.1
C16 C17 C18 119.7(5)
C18 C17 H17 120.1
C17 C18 H18 120.0
C19 C18 C17 120.0(5)
C19 C18 H18 120.0
C14 C19 H19 119.8
C18 C19 C14 120.4(4)
C18 C19 H19 119.8

loop_
_geom_bond_atom_site_label_1
_geom_bond_atom_site_label_2
_geom_bond_distance
Cl1 C1 1.736(4)
O1 C6 1.219(4)
N1 C1 1.316(4)
N1 C5 1.334(4)
N2 H2 0.8600
N2 C6 1.333(4)
N2 C7 1.453(4)
N3 N4 1.317(4)
N3 N6 1.318(4)
N3 C12 1.479(4)
N4 N5 1.331(4)
N5 C13 1.338(4)
N6 C13 1.333(4)
C1 C2 1.388(5)
C2 H2A 0.9300
C2 C3 1.363(5)
C3 H3 0.9300
C3 C4 1.392(5)
C4 H4 0.9300
C4 C5 1.367(4)
C5 C6 1.505(4)
C7 H7 0.9800
C7 C8 1.520(4)
C7 C12 1.532(5)
C8 H8A 0.9700
C8 H8B 0.9700
C8 C9 1.523(5)
C9 H9A 0.9700
C9 H9B 0.9700
C9 C10 1.509(6)
C10 H10A 0.9700
C10 H10B 0.9700
C10 C11 1.530(5)
C11 H11A 0.9700
C11 H11B 0.9700
C11 C12 1.523(4)
C12 H12 0.9800
C13 C14 1.467(5)
C14 C15 1.390(5)
C14 C19 1.380(5)
C15 H15 0.9300
C15 C16 1.378(7)
C16 H16 0.9300
C16 C17 1.367(7)
C17 H17 0.9300
C17 C18 1.386(7)
C18 H18 0.9300
C18 C19 1.378(6)
C19 H19 0.9300

loop_
_geom_torsion_atom_site_label_1
_geom_torsion_atom_site_label_2
_geom_torsion_atom_site_label_3
_geom_torsion_atom_site_label_4
_geom_torsion
Cl1 C1 C2 C3 179.1(3)
N1 C1 C2 C3 -1.3(6)
N1 C5 C6 O1 174.8(3)
N1 C5 C6 N2 -3.8(5)
N2 C7 C8 C9 175.8(3)
N2 C7 C12 N3 64.1(4)
N2 C7 C12 C11 -174.2(3)
N3 N4 N5 C13 -0.3(3)
N3 N6 C13 N5 0.7(4)
N3 N6 C13 C14 -179.1(3)
N4 N3 N6 C13 -1.0(4)
N4 N3 C12 C7 -91.2(4)
N4 N3 C12 C11 145.3(3)
N4 N5 C13 N6 -0.3(4)
N4 N5 C13 C14 179.6(3)
N5 C13 C14 C15 -154.2(4)
N5 C13 C14 C19 27.4(5)
N6 N3 N4 N5 0.9(4)
N6 N3 C12 C7 83.4(3)
N6 N3 C12 C11 -40.0(4)
N6 C13 C14 C15 25.7(5)
N6 C13 C14 C19 -152.7(4)
C1 N1 C5 C4 0.6(5)
C1 N1 C5 C6 -179.8(3)
C1 C2 C3 C4 0.4(6)
C2 C3 C4 C5 0.9(6)
C3 C4 C5 N1 -1.4(5)
C3 C4 C5 C6 179.0(3)
C4 C5 C6 O1 -5.6(5)
C4 C5 C6 N2 175.8(3)
C5 N1 C1 Cl1 -179.6(3)
C5 N1 C1 C2 0.8(6)
C6 N2 C7 C8 140.6(4)
C6 N2 C7 C12 -98.1(4)
C7 N2 C6 O1 5.4(6)
C7 N2 C6 C5 -176.1(3)
C7 C8 C9 C10 -57.3(5)
C8 C7 C12 N3 -175.3(3)
C8 C7 C12 C11 -53.6(4)
C8 C9 C10 C11 59.1(5)
C9 C10 C11 C12 -59.2(5)
C10 C11 C12 N3 178.8(4)
C10 C11 C12 C7 56.5(5)
C12 N3 N4 N5 175.9(3)
C12 N3 N6 C13 -176.0(3)
C12 C7 C8 C9 53.9(5)
C13 C14 C15 C16 -177.8(4)
C13 C14 C19 C18 177.2(4)
C14 C15 C16 C17 0.0(8)
C15 C14 C19 C18 -1.2(6)
C15 C16 C17 C18 -0.2(8)
C16 C17 C18 C19 -0.3(8)
C17 C18 C19 C14 1.0(7)
C19 C14 C15 C16 0.7(6)
